data_4112430
loop_
_publ_author_name
'Javier Vela'
'Sebastian Stoian'
'Christine J. Flaschenriem'
'Eckard M\"unck'
'Patrick L. Holland'

_publ_section_title
;
 A Sulfido-Bridged Diiron(II) Compound and Its Reactions with
 Nitrogenase-Relevant Substrates
;
_journal_name_full 'Journal of the American Chemical Society'
_journal_page_first 4522
_journal_page_last 4523
_journal_paper_doi 10.1021/ja049417l
_journal_volume 126
_journal_year 2004
_chemical_formula_sum 'C72 H109 Fe2 N6 O2 S'
_chemical_formula_weight 1234.41
_chemical_name_common 2
_chemical_name_systematic
;
 ?
;
_space_group_IT_number 14
_symmetry_cell_setting monoclinic
_symmetry_space_group_name_Hall '-P 2yn'
_symmetry_space_group_name_H-M 'P 1 21/n 1'
_atom_sites_solution_hydrogens geom
_atom_sites_solution_primary direct
_atom_sites_solution_secondary difmap
_audit_creation_method SHELXL-97
_cell_angle_alpha 90.00
_cell_angle_beta 112.165(2)
_cell_angle_gamma 90.00
_cell_formula_units_Z 4
_cell_length_a 14.4629(14)
_cell_length_b 36.477(4)
_cell_length_c 14.7829(15)
_cell_measurement_reflns_used 7705
_cell_measurement_temperature 193(2)
_cell_measurement_theta_max 28
_cell_measurement_theta_min 2
_cell_volume 7222.6(13)
_computing_structure_refinement 'SHELXL-97 (Sheldrick, 1997)'
_diffrn_ambient_temperature 193(2)
_diffrn_measured_fraction_theta_full 0.998
_diffrn_measured_fraction_theta_max 0.998
_diffrn_radiation_monochromator graphite
_diffrn_radiation_source 'fine-focus sealed tube'
_diffrn_radiation_type MoK\a
_diffrn_radiation_wavelength 0.71073
_diffrn_reflns_av_R_equivalents 0.1269
_diffrn_reflns_av_sigmaI/netI 0.1416
_diffrn_reflns_limit_h_max 18
_diffrn_reflns_limit_h_min -17
_diffrn_reflns_limit_k_max 45
_diffrn_reflns_limit_k_min -44
_diffrn_reflns_limit_l_max 18
_diffrn_reflns_limit_l_min -18
_diffrn_reflns_number 57542
_diffrn_reflns_theta_full 26.37
_diffrn_reflns_theta_max 26.37
_diffrn_reflns_theta_min 2.23
_exptl_absorpt_coefficient_mu 0.476
_exptl_absorpt_correction_T_max 0.99
_exptl_absorpt_correction_T_min 0.77
_exptl_absorpt_correction_type empirical
_exptl_absorpt_process_details SADABS
_exptl_crystal_colour green
_exptl_crystal_density_diffrn 1.135
_exptl_crystal_description needle
_exptl_crystal_F_000 2668
_exptl_crystal_size_max 0.1
_exptl_crystal_size_mid 0.1
_exptl_crystal_size_min 0.1
_refine_diff_density_max 0.552
_refine_diff_density_min -1.112
_refine_diff_density_rms 0.088
_refine_ls_extinction_method none
_refine_ls_goodness_of_fit_ref 1.028
_refine_ls_hydrogen_treatment mixed
_refine_ls_matrix_type full
_refine_ls_number_parameters 780
_refine_ls_number_reflns 14756
_refine_ls_number_restraints 0
_refine_ls_restrained_S_all 1.028
_refine_ls_R_factor_all 0.1679
_refine_ls_R_factor_gt 0.0825
_refine_ls_shift/su_max 0.002
_refine_ls_shift/su_mean 0.000
_refine_ls_structure_factor_coef Fsqd
_refine_ls_weighting_details 'calc w=1/[\s^2^(Fo^2^)+(0.1082P)^2^+0.0000P] where P=(Fo^2^+2Fc^2^)/3'
_refine_ls_weighting_scheme calc
_refine_ls_wR_factor_gt 0.1838
_refine_ls_wR_factor_ref 0.2190
_reflns_number_gt 7695
_reflns_number_total 14756
_reflns_threshold_expression >2sigma(I)
_cod_data_source_file ja049417lsi20040202_112433_6.cif
_cod_data_source_block 2
_cod_original_cell_volume 7222.6(12)
_cod_database_code 4112430

loop_
_symmetry_equiv_pos_as_xyz
'x, y, z'
'-x+1/2, y+1/2, -z+1/2'
'-x, -y, -z'
'x-1/2, -y-1/2, z-1/2'

loop_
_atom_site_label
_atom_site_type_symbol
_atom_site_fract_x
_atom_site_fract_y
_atom_site_fract_z
_atom_site_U_iso_or_equiv
_atom_site_adp_type
_atom_site_occupancy
_atom_site_symmetry_multiplicity
_atom_site_calc_flag
_atom_site_refinement_flags
C11 C 0.6874(4) 0.36897(16) 0.7988(4) 0.0409(14) Uani 1 1 d .
H11A H 0.6280 0.3537 0.7859 0.061 Uiso 1 1 calc R
H11B H 0.6832 0.3907 0.8359 0.061 Uiso 1 1 calc R
H11C H 0.7472 0.3549 0.8367 0.061 Uiso 1 1 calc R
C12 C 0.7207(4) 0.31794(13) 0.6759(3) 0.0245(11) Uani 1 1 d .
C13 C 0.6420(4) 0.43653(13) 0.4215(3) 0.0260(11) Uani 1 1 d .
C14 C 0.9031(5) 0.31542(15) 0.1231(4) 0.0405(14) Uani 1 1 d .
H14A H 0.8340 0.3183 0.0772 0.061 Uiso 1 1 calc R
H14B H 0.9352 0.2956 0.1008 0.061 Uiso 1 1 calc R
H14C H 0.9396 0.3384 0.1266 0.061 Uiso 1 1 calc R
C15 C 0.8895(4) 0.36973(14) 0.2495(4) 0.0314(12) Uani 1 1 d .
C16 C 0.9732(4) 0.25247(13) 0.5119(4) 0.0275(12) Uani 1 1 d .
C17 C 0.9676(4) 0.39989(14) 0.6454(4) 0.0313(12) Uani 1 1 d .
C18 C 0.8346(17) 0.6004(5) -0.0536(11) 0.248(11) Uani 1 1 d .
H18A H 0.7639 0.6061 -0.0893 0.371 Uiso 1 1 calc R
H18B H 0.8758 0.6202 -0.0633 0.371 Uiso 1 1 calc R
H18C H 0.8477 0.5979 0.0162 0.371 Uiso 1 1 calc R
C19 C 0.6179(10) 0.5448(6) 0.0295(8) 0.221(11) Uani 1 1 d .
H19A H 0.6668 0.5288 0.0771 0.332 Uiso 1 1 calc R
H19B H 0.6504 0.5581 -0.0079 0.332 Uiso 1 1 calc R
H19C H 0.5632 0.5299 -0.0150 0.332 Uiso 1 1 calc R
C21 C 0.6934(4) 0.38071(14) 0.7026(3) 0.0266(12) Uani 1 1 d .
C22 C 0.6323(4) 0.29764(13) 0.6326(4) 0.0304(12) Uani 1 1 d .
C23 C 0.5423(4) 0.43076(13) 0.3557(4) 0.0289(12) Uani 1 1 d .
C24 C 0.9042(3) 0.30604(13) 0.2240(3) 0.0255(11) Uani 1 1 d .
C25 C 0.9807(4) 0.38859(15) 0.2836(4) 0.0369(14) Uani 1 1 d .
C26 C 1.0707(4) 0.26030(14) 0.5788(4) 0.0308(12) Uani 1 1 d .
C27 C 1.0692(4) 0.40429(17) 0.6654(4) 0.0455(15) Uani 1 1 d .
H27 H 1.0990 0.3914 0.6275 0.055 Uiso 1 1 calc R
C28 C 0.8594(14) 0.5655(6) -0.0905(13) 0.212(10) Uani 1 1 d .
H28A H 0.8450 0.5679 -0.1613 0.254 Uiso 1 1 calc R
H28B H 0.9316 0.5605 -0.0569 0.254 Uiso 1 1 calc R
C29 C 0.5810(11) 0.5690(5) 0.0770(10) 0.193(8) Uani 1 1 d .
H29A H 0.5073 0.5674 0.0486 0.231 Uiso 1 1 calc R
H29B H 0.5995 0.5940 0.0641 0.231 Uiso 1 1 calc R
C31 C 0.6716(4) 0.41734(14) 0.6754(4) 0.0275(12) Uani 1 1 d .
H31 H 0.6653 0.4330 0.7242 0.033 Uiso 1 1 calc R
C32 C 0.6331(4) 0.26189(14) 0.6667(4) 0.0407(15) Uani 1 1 d .
H32 H 0.5741 0.2475 0.6406 0.049 Uiso 1 1 calc R
C33 C 0.5083(4) 0.45084(15) 0.2699(4) 0.0420(15) Uani 1 1 d .
H33 H 0.4416 0.4475 0.2250 0.050 Uiso 1 1 calc R
C34 C 0.9229(4) 0.26960(14) 0.2516(4) 0.0283(12) Uani 1 1 d .
H34 H 0.9199 0.2531 0.2008 0.034 Uiso 1 1 calc R
C35 C 0.9827(5) 0.42435(16) 0.2510(5) 0.0532(18) Uani 1 1 d .
H35 H 1.0440 0.4374 0.2718 0.064 Uiso 1 1 calc R
C36 C 1.1057(5) 0.24091(16) 0.6660(4) 0.0428(15) Uani 1 1 d .
H36 H 1.1722 0.2449 0.7105 0.051 Uiso 1 1 calc R
C37 C 1.1271(4) 0.42727(19) 0.7400(5) 0.0598(19) Uani 1 1 d .
H37 H 1.1964 0.4294 0.7534 0.072 Uiso 1 1 calc R
C41 C 0.6578(3) 0.43408(13) 0.5864(4) 0.0262(11) Uani 1 1 d .
C42 C 0.7156(5) 0.24696(16) 0.7364(5) 0.0539(18) Uani 1 1 d .
H42 H 0.7132 0.2227 0.7589 0.065 Uiso 1 1 calc R
C43 C 0.5692(5) 0.47553(16) 0.2484(4) 0.0450(15) Uani 1 1 d .
H43 H 0.5434 0.4896 0.1901 0.054 Uiso 1 1 calc R
C44 C 0.9459(3) 0.25350(13) 0.3440(4) 0.0255(11) Uani 1 1 d .
C45 C 0.8955(6) 0.44096(18) 0.1884(5) 0.0603(19) Uani 1 1 d .
H45 H 0.8966 0.4654 0.1663 0.072 Uiso 1 1 calc R
C46 C 1.0471(5) 0.21609(18) 0.6898(4) 0.0509(17) Uani 1 1 d .
H46 H 1.0727 0.2035 0.7505 0.061 Uiso 1 1 calc R
C47 C 1.0871(5) 0.44664(19) 0.7939(5) 0.066(2) Uani 1 1 d .
H47 H 1.1275 0.4629 0.8432 0.079 Uiso 1 1 calc R
C48 C 0.8129(17) 0.5027(6) -0.1077(15) 0.239(12) Uani 1 1 d .
H48A H 0.7905 0.5033 -0.1798 0.286 Uiso 1 1 calc R
H48B H 0.8840 0.4952 -0.0814 0.286 Uiso 1 1 calc R
C49 C 0.5750(11) 0.5870(4) 0.2299(11) 0.183(7) Uani 1 1 d .
H49A H 0.5016 0.5842 0.2052 0.220 Uiso 1 1 calc R
H49B H 0.5896 0.6128 0.2194 0.220 Uiso 1 1 calc R
C51 C 0.6150(4) 0.47253(14) 0.5734(4) 0.0412(14) Uani 1 1 d .
H51A H 0.6642 0.4899 0.5675 0.062 Uiso 1 1 calc R
H51B H 0.5990 0.4791 0.6301 0.062 Uiso 1 1 calc R
H51C H 0.5542 0.4735 0.5141 0.062 Uiso 1 1 calc R
C52 C 0.8040(5) 0.26728(16) 0.7749(4) 0.0467(16) Uani 1 1 d .
H52 H 0.8619 0.2564 0.8219 0.056 Uiso 1 1 calc R
C53 C 0.6672(5) 0.47996(15) 0.3106(4) 0.0426(15) Uani 1 1 d .
H53 H 0.7089 0.4962 0.2931 0.051 Uiso 1 1 calc R
C54 C 0.9845(4) 0.21448(14) 0.3546(4) 0.0373(14) Uani 1 1 d .
H54A H 1.0282 0.2100 0.4228 0.056 Uiso 1 1 calc R
H54B H 1.0222 0.2108 0.3124 0.056 Uiso 1 1 calc R
H54C H 0.9281 0.1974 0.3356 0.056 Uiso 1 1 calc R
C55 C 0.8075(5) 0.42138(17) 0.1588(5) 0.0558(18) Uani 1 1 d .
H55 H 0.7480 0.4330 0.1167 0.067 Uiso 1 1 calc R
C56 C 0.9506(5) 0.20956(16) 0.6250(4) 0.0450(15) Uani 1 1 d .
H56 H 0.9097 0.1928 0.6422 0.054 Uiso 1 1 calc R
C57 C 0.9858(5) 0.44259(18) 0.7764(5) 0.0602(19) Uani 1 1 d .
H57 H 0.9570 0.4556 0.8149 0.072 Uiso 1 1 calc R
C58 C 0.763(2) 0.4780(5) -0.0850(12) 0.33(2) Uani 1 1 d .
H58A H 0.7540 0.4850 -0.0248 0.500 Uiso 1 1 calc R
H58B H 0.7985 0.4546 -0.0750 0.500 Uiso 1 1 calc R
H58C H 0.6971 0.4754 -0.1379 0.500 Uiso 1 1 calc R
C59 C 0.6139(8) 0.5798(3) 0.3295(9) 0.127(4) Uani 1 1 d .
H59A H 0.6782 0.5672 0.3471 0.190 Uiso 1 1 calc R
H59B H 0.5675 0.5641 0.3461 0.190 Uiso 1 1 calc R
H59C H 0.6235 0.6029 0.3657 0.190 Uiso 1 1 calc R
C62 C 0.8080(4) 0.30340(14) 0.7447(3) 0.0285(12) Uani 1 1 d .
C63 C 0.7068(4) 0.46074(13) 0.4001(4) 0.0320(12) Uani 1 1 d .
C65 C 0.8017(4) 0.38594(15) 0.1872(4) 0.0357(13) Uani 1 1 d .
C66 C 0.9125(4) 0.22730(14) 0.5347(4) 0.0310(12) Uani 1 1 d .
C67 C 0.9280(4) 0.41961(15) 0.7032(4) 0.0393(14) Uani 1 1 d .
H67 H 0.8590 0.4171 0.6916 0.047 Uiso 1 1 calc R
C72 C 0.5413(4) 0.31341(15) 0.5548(4) 0.0326(13) Uani 1 1 d .
H72 H 0.5645 0.3341 0.5243 0.039 Uiso 1 1 calc R
C73 C 0.4727(4) 0.40397(15) 0.3784(4) 0.0359(13) Uani 1 1 d .
H73 H 0.5115 0.3924 0.4430 0.043 Uiso 1 1 calc R
C75 C 1.0764(4) 0.37078(16) 0.3521(4) 0.0430(15) Uani 1 1 d .
H75 H 1.0563 0.3501 0.3853 0.052 Uiso 1 1 calc R
C76 C 1.1379(4) 0.28707(16) 0.5543(4) 0.0409(14) Uani 1 1 d .
H76 H 1.0937 0.3052 0.5066 0.049 Uiso 1 1 calc R
C82 C 0.4881(4) 0.28639(18) 0.4735(4) 0.0534(17) Uani 1 1 d .
H82A H 0.5309 0.2807 0.4374 0.080 Uiso 1 1 calc R
H82B H 0.4255 0.2972 0.4290 0.080 Uiso 1 1 calc R
H82C H 0.4736 0.2638 0.5018 0.080 Uiso 1 1 calc R
C83 C 0.4395(5) 0.37373(18) 0.3031(5) 0.0609(19) Uani 1 1 d .
H83A H 0.4045 0.3844 0.2383 0.091 Uiso 1 1 calc R
H83B H 0.3944 0.3571 0.3188 0.091 Uiso 1 1 calc R
H83C H 0.4979 0.3601 0.3034 0.091 Uiso 1 1 calc R
C85 C 1.1419(5) 0.39665(19) 0.4328(5) 0.0571(18) Uani 1 1 d .
H85A H 1.1769 0.4137 0.4056 0.086 Uiso 1 1 calc R
H85B H 1.1908 0.3823 0.4851 0.086 Uiso 1 1 calc R
H85C H 1.0998 0.4105 0.4594 0.086 Uiso 1 1 calc R
C86 C 1.2066(5) 0.30883(18) 0.6428(5) 0.0557(18) Uani 1 1 d .
H86A H 1.1676 0.3187 0.6789 0.084 Uiso 1 1 calc R
H86B H 1.2373 0.3291 0.6205 0.084 Uiso 1 1 calc R
H86C H 1.2590 0.2926 0.6855 0.084 Uiso 1 1 calc R
C92 C 0.4663(5) 0.32953(19) 0.5943(5) 0.0607(19) Uani 1 1 d .
H92A H 0.4397 0.3099 0.6228 0.091 Uiso 1 1 calc R
H92B H 0.4114 0.3411 0.5408 0.091 Uiso 1 1 calc R
H92C H 0.4996 0.3479 0.6445 0.091 Uiso 1 1 calc R
C93 C 0.3829(5) 0.42291(19) 0.3869(6) 0.070(2) Uani 1 1 d .
H93A H 0.4053 0.4439 0.4312 0.105 Uiso 1 1 calc R
H93B H 0.3471 0.4056 0.4127 0.105 Uiso 1 1 calc R
H93C H 0.3382 0.4314 0.3223 0.105 Uiso 1 1 calc R
C95 C 1.1386(5) 0.35422(19) 0.2995(5) 0.066(2) Uani 1 1 d .
H95A H 1.1005 0.3347 0.2556 0.098 Uiso 1 1 calc R
H95B H 1.2002 0.3440 0.3475 0.098 Uiso 1 1 calc R
H95C H 1.1553 0.3733 0.2614 0.098 Uiso 1 1 calc R
C96 C 1.2008(5) 0.2681(2) 0.5042(5) 0.065(2) Uani 1 1 d .
H96A H 1.2413 0.2487 0.5469 0.097 Uiso 1 1 calc R
H96B H 1.2446 0.2861 0.4914 0.097 Uiso 1 1 calc R
H96C H 1.1565 0.2572 0.4424 0.097 Uiso 1 1 calc R
C102 C 0.9046(4) 0.32457(15) 0.7859(4) 0.0351(13) Uani 1 1 d .
H102 H 0.8909 0.3504 0.7622 0.042 Uiso 1 1 calc R
C103 C 0.8124(4) 0.46671(15) 0.4694(4) 0.0369(13) Uani 1 1 d .
H103 H 0.8232 0.4515 0.5288 0.044 Uiso 1 1 calc R
C105 C 0.7017(4) 0.36599(16) 0.1501(4) 0.0399(14) Uani 1 1 d .
H105 H 0.7126 0.3409 0.1795 0.048 Uiso 1 1 calc R
C106 C 0.8076(4) 0.21776(15) 0.4638(4) 0.0386(14) Uani 1 1 d .
H106 H 0.7954 0.2311 0.4012 0.046 Uiso 1 1 calc R
C112 C 0.9489(5) 0.32517(19) 0.8975(4) 0.0586(19) Uani 1 1 d .
H11D H 0.9010 0.3363 0.9217 0.088 Uiso 1 1 calc R
H11E H 1.0107 0.3395 0.9201 0.088 Uiso 1 1 calc R
H11F H 0.9635 0.3000 0.9223 0.088 Uiso 1 1 calc R
C113 C 0.8349(5) 0.50687(17) 0.5032(5) 0.067(2) Uani 1 1 d .
H11G H 0.8325 0.5221 0.4478 0.100 Uiso 1 1 calc R
H11H H 0.9015 0.5084 0.5549 0.100 Uiso 1 1 calc R
H11I H 0.7849 0.5155 0.5282 0.100 Uiso 1 1 calc R
C115 C 0.6252(5) 0.38537(18) 0.1812(4) 0.0534(17) Uani 1 1 d .
H11J H 0.6529 0.3889 0.2522 0.080 Uiso 1 1 calc R
H11K H 0.5645 0.3704 0.1627 0.080 Uiso 1 1 calc R
H11L H 0.6089 0.4093 0.1488 0.080 Uiso 1 1 calc R
C116 C 0.7288(5) 0.22994(19) 0.5019(5) 0.0625(19) Uani 1 1 d .
H11M H 0.7342 0.2152 0.5591 0.094 Uiso 1 1 calc R
H11N H 0.6624 0.2267 0.4508 0.094 Uiso 1 1 calc R
H11O H 0.7390 0.2559 0.5205 0.094 Uiso 1 1 calc R
C122 C 0.9818(4) 0.30840(18) 0.7486(5) 0.0518(17) Uani 1 1 d .
H12A H 0.9997 0.2836 0.7747 0.078 Uiso 1 1 calc R
H12B H 1.0417 0.3239 0.7703 0.078 Uiso 1 1 calc R
H12C H 0.9533 0.3074 0.6771 0.078 Uiso 1 1 calc R
C123 C 0.8871(5) 0.45414(18) 0.4260(5) 0.0537(17) Uani 1 1 d .
H12D H 0.8726 0.4287 0.4036 0.081 Uiso 1 1 calc R
H12E H 0.9548 0.4557 0.4759 0.081 Uiso 1 1 calc R
H12F H 0.8820 0.4699 0.3707 0.081 Uiso 1 1 calc R
C125 C 0.6585(5) 0.3617(2) 0.0375(4) 0.069(2) Uani 1 1 d .
H12G H 0.6492 0.3859 0.0069 0.104 Uiso 1 1 calc R
H12H H 0.5941 0.3490 0.0168 0.104 Uiso 1 1 calc R
H12I H 0.7050 0.3474 0.0176 0.104 Uiso 1 1 calc R
C126 C 0.7959(6) 0.17657(17) 0.4412(5) 0.066(2) Uani 1 1 d .
H12J H 0.8459 0.1687 0.4153 0.099 Uiso 1 1 calc R
H12K H 0.7289 0.1717 0.3927 0.099 Uiso 1 1 calc R
H12L H 0.8055 0.1630 0.5012 0.099 Uiso 1 1 calc R
N1 N 0.9021(3) 0.37722(11) 0.5715(3) 0.0271(10) Uani 1 1 d .
N2 N 0.9478(4) 0.35676(16) 0.5182(4) 0.0368(12) Uani 1 1 d .
N11 N 0.7194(3) 0.35633(10) 0.6484(3) 0.0208(9) Uani 1 1 d .
N14 N 0.8900(3) 0.33181(10) 0.2816(3) 0.0224(9) Uani 1 1 d .
N21 N 0.6774(3) 0.41788(10) 0.5145(3) 0.0212(9) Uani 1 1 d .
N24 N 0.9370(3) 0.27132(10) 0.4197(3) 0.0233(9) Uani 1 1 d .
Fe1 Fe 0.75580(5) 0.370595(18) 0.53446(5) 0.02086(19) Uani 1 1 d .
Fe2 Fe 0.86866(5) 0.320805(18) 0.40610(5) 0.02333(19) Uani 1 1 d .
S1 S 0.71822(10) 0.33026(4) 0.41596(10) 0.0338(3) Uani 1 1 d .
O38 O 0.8067(8) 0.5376(3) -0.0756(6) 0.160(3) Uani 1 1 d .
O39 O 0.6120(3) 0.56452(16) 0.1755(4) 0.0790(16) Uani 1 1 d .
H1 H 1.005(5) 0.3463(18) 0.556(5) 0.07(2) Uiso 1 1 d .
H2 H 0.985(5) 0.3711(18) 0.505(5) 0.06(2) Uiso 1 1 d .

loop_
_atom_site_aniso_label
_atom_site_aniso_U_11
_atom_site_aniso_U_22
_atom_site_aniso_U_33
_atom_site_aniso_U_23
_atom_site_aniso_U_13
_atom_site_aniso_U_12
C11 0.057(4) 0.047(4) 0.031(3) 0.006(3) 0.029(3) 0.011(3)
C12 0.026(3) 0.029(3) 0.022(3) 0.002(2) 0.013(2) 0.003(2)
C13 0.029(3) 0.020(3) 0.026(3) 0.005(2) 0.007(2) 0.006(2)
C14 0.062(4) 0.037(3) 0.036(3) 0.000(3) 0.033(3) 0.008(3)
C15 0.050(4) 0.024(3) 0.031(3) 0.007(2) 0.028(3) 0.005(3)
C16 0.029(3) 0.023(3) 0.026(3) -0.004(2) 0.006(2) 0.008(2)
C17 0.029(3) 0.034(3) 0.025(3) -0.001(2) 0.003(2) -0.002(2)
C18 0.36(3) 0.23(2) 0.122(13) -0.029(14) 0.067(15) -0.14(2)
C19 0.115(11) 0.49(3) 0.053(7) -0.005(12) 0.025(7) -0.062(15)
C21 0.024(3) 0.037(3) 0.019(3) -0.006(2) 0.008(2) -0.002(2)
C22 0.034(3) 0.023(3) 0.040(3) 0.003(2) 0.020(3) -0.001(2)
C23 0.027(3) 0.027(3) 0.028(3) -0.001(2) 0.006(2) 0.003(2)
C24 0.023(3) 0.029(3) 0.025(3) -0.002(2) 0.011(2) -0.003(2)
C25 0.044(4) 0.033(3) 0.044(4) -0.003(3) 0.028(3) -0.008(3)
C26 0.027(3) 0.036(3) 0.028(3) 0.001(2) 0.010(2) 0.010(2)
C27 0.024(3) 0.062(4) 0.048(4) -0.012(3) 0.010(3) -0.006(3)
C28 0.227(18) 0.28(2) 0.205(19) 0.116(18) 0.174(16) 0.061(18)
C29 0.141(12) 0.30(2) 0.121(12) 0.126(14) 0.030(10) 0.047(13)
C31 0.030(3) 0.032(3) 0.025(3) -0.010(2) 0.015(2) -0.001(2)
C32 0.047(4) 0.026(3) 0.053(4) 0.010(3) 0.024(3) -0.007(3)
C33 0.037(3) 0.039(3) 0.039(3) 0.008(3) 0.003(3) 0.004(3)
C34 0.032(3) 0.030(3) 0.024(3) -0.008(2) 0.012(2) -0.002(2)
C35 0.068(5) 0.028(3) 0.079(5) 0.001(3) 0.046(4) -0.010(3)
C36 0.041(4) 0.050(4) 0.026(3) 0.007(3) 0.001(3) 0.012(3)
C37 0.022(3) 0.078(5) 0.071(5) -0.022(4) 0.008(3) -0.015(3)
C41 0.021(3) 0.026(3) 0.033(3) -0.006(2) 0.011(2) -0.001(2)
C42 0.072(5) 0.028(3) 0.069(5) 0.020(3) 0.034(4) -0.001(3)
C43 0.052(4) 0.035(3) 0.037(3) 0.014(3) 0.004(3) 0.002(3)
C44 0.022(3) 0.020(3) 0.034(3) -0.002(2) 0.011(2) 0.004(2)
C45 0.079(5) 0.036(4) 0.071(5) 0.024(3) 0.034(4) 0.002(4)
C46 0.062(4) 0.053(4) 0.027(3) 0.009(3) 0.005(3) 0.013(3)
C47 0.042(4) 0.064(5) 0.074(5) -0.024(4) 0.001(4) -0.008(4)
C48 0.35(3) 0.20(2) 0.22(2) 0.008(17) 0.17(2) 0.15(2)
C49 0.238(17) 0.147(12) 0.163(13) 0.031(10) 0.074(13) 0.140(12)
C51 0.046(4) 0.030(3) 0.050(4) -0.003(3) 0.020(3) 0.010(3)
C52 0.053(4) 0.041(4) 0.046(4) 0.022(3) 0.018(3) 0.010(3)
C53 0.058(4) 0.029(3) 0.045(4) 0.007(3) 0.025(3) -0.009(3)
C54 0.045(3) 0.030(3) 0.038(3) -0.001(3) 0.016(3) 0.014(3)
C55 0.072(5) 0.045(4) 0.055(4) 0.027(3) 0.029(4) 0.017(4)
C56 0.059(4) 0.037(3) 0.038(4) 0.008(3) 0.017(3) 0.003(3)
C57 0.050(4) 0.061(5) 0.063(5) -0.026(4) 0.014(4) -0.004(3)
C58 0.68(5) 0.152(17) 0.087(11) -0.052(11) 0.048(18) -0.04(2)
C59 0.116(9) 0.119(9) 0.150(11) -0.050(8) 0.055(8) 0.025(7)
C62 0.036(3) 0.030(3) 0.021(3) 0.007(2) 0.013(2) 0.003(2)
C63 0.035(3) 0.023(3) 0.034(3) 0.003(2) 0.010(3) -0.005(2)
C65 0.047(4) 0.033(3) 0.034(3) 0.008(3) 0.022(3) 0.008(3)
C66 0.034(3) 0.034(3) 0.025(3) 0.006(2) 0.011(2) 0.007(2)
C67 0.026(3) 0.044(4) 0.046(4) -0.006(3) 0.012(3) 0.001(3)
C72 0.031(3) 0.040(3) 0.029(3) -0.006(2) 0.013(2) -0.014(2)
C73 0.025(3) 0.038(3) 0.039(3) 0.003(3) 0.006(3) -0.005(2)
C75 0.040(4) 0.033(3) 0.063(4) -0.004(3) 0.028(3) -0.006(3)
C76 0.026(3) 0.051(4) 0.038(3) 0.003(3) 0.004(3) 0.004(3)
C82 0.040(4) 0.061(4) 0.050(4) -0.014(3) 0.007(3) -0.007(3)
C83 0.050(4) 0.061(5) 0.075(5) -0.014(4) 0.026(4) -0.016(3)
C85 0.045(4) 0.067(5) 0.064(5) -0.020(4) 0.026(4) -0.016(3)
C86 0.044(4) 0.060(4) 0.058(4) -0.009(3) 0.013(3) -0.002(3)
C92 0.042(4) 0.069(5) 0.066(5) -0.004(4) 0.014(4) 0.020(3)
C93 0.054(4) 0.063(5) 0.112(6) -0.015(4) 0.054(5) -0.007(4)
C95 0.052(4) 0.067(5) 0.079(5) -0.024(4) 0.028(4) 0.004(4)
C96 0.041(4) 0.099(6) 0.058(5) -0.012(4) 0.023(4) -0.002(4)
C102 0.034(3) 0.040(3) 0.024(3) 0.009(2) 0.003(2) 0.006(3)
C103 0.031(3) 0.035(3) 0.044(3) 0.004(3) 0.013(3) -0.011(3)
C105 0.041(3) 0.040(3) 0.035(3) 0.010(3) 0.010(3) 0.007(3)
C106 0.039(3) 0.037(3) 0.038(3) 0.008(3) 0.011(3) -0.007(3)
C112 0.056(4) 0.079(5) 0.031(3) -0.003(3) 0.005(3) 0.004(4)
C113 0.059(5) 0.046(4) 0.087(6) -0.022(4) 0.018(4) -0.021(3)
C115 0.055(4) 0.061(4) 0.046(4) 0.004(3) 0.021(3) 0.009(3)
C116 0.045(4) 0.061(5) 0.081(5) 0.007(4) 0.024(4) -0.004(3)
C122 0.043(4) 0.065(4) 0.052(4) 0.005(3) 0.023(3) 0.004(3)
C123 0.047(4) 0.061(4) 0.060(4) -0.002(3) 0.028(4) 0.000(3)
C125 0.069(5) 0.092(6) 0.040(4) -0.013(4) 0.013(4) 0.026(4)
C126 0.077(5) 0.051(4) 0.071(5) -0.006(4) 0.029(4) -0.015(4)
N1 0.026(2) 0.030(2) 0.024(2) -0.0057(19) 0.0088(19) -0.0022(18)
N2 0.031(3) 0.048(3) 0.036(3) -0.007(2) 0.018(3) -0.001(3)
N11 0.022(2) 0.023(2) 0.019(2) -0.0011(17) 0.0085(18) 0.0004(17)
N14 0.031(2) 0.016(2) 0.021(2) -0.0001(17) 0.0094(18) -0.0015(17)
N21 0.018(2) 0.021(2) 0.025(2) 0.0021(17) 0.0088(18) -0.0009(17)
N24 0.027(2) 0.024(2) 0.018(2) 0.0004(18) 0.0078(18) 0.0012(18)
Fe1 0.0212(4) 0.0222(4) 0.0215(4) 0.0007(3) 0.0107(3) 0.0009(3)
Fe2 0.0293(4) 0.0223(4) 0.0211(4) -0.0010(3) 0.0125(3) 0.0010(3)
S1 0.0268(7) 0.0425(8) 0.0315(8) -0.0100(6) 0.0102(6) -0.0060(6)
O38 0.242(11) 0.159(8) 0.115(6) -0.015(6) 0.110(7) 0.000(8)
O39 0.044(3) 0.105(4) 0.076(4) 0.030(3) 0.009(3) -0.009(3)

loop_
_atom_type_symbol
_atom_type_description
_atom_type_scat_dispersion_real
_atom_type_scat_dispersion_imag
_atom_type_scat_source
C C 0.0033 0.0016 'International Tables Vol C Tables 4.2.6.8 and 6.1.1.4'
H H 0.0000 0.0000 'International Tables Vol C Tables 4.2.6.8 and 6.1.1.4'
N N 0.0061 0.0033 'International Tables Vol C Tables 4.2.6.8 and 6.1.1.4'
Fe Fe 0.3463 0.8444 'International Tables Vol C Tables 4.2.6.8 and 6.1.1.4'
S S 0.1246 0.1234 'International Tables Vol C Tables 4.2.6.8 and 6.1.1.4'
O O 0.0106 0.0060 'International Tables Vol C Tables 4.2.6.8 and 6.1.1.4'

loop_
_geom_angle_atom_site_label_1
_geom_angle_atom_site_label_2
_geom_angle_atom_site_label_3
_geom_angle
C62 C12 C22 123.4(5)
C62 C12 N11 118.9(4)
C22 C12 N11 117.8(4)
C63 C13 C23 122.0(4)
C63 C13 N21 118.9(4)
C23 C13 N21 119.1(4)
C65 C15 C25 122.1(5)
C65 C15 N14 120.7(5)
C25 C15 N14 117.3(5)
C66 C16 C26 121.1(5)
C66 C16 N24 120.4(4)
C26 C16 N24 118.5(5)
C67 C17 C27 117.1(5)
C67 C17 N1 117.7(5)
C27 C17 N1 125.2(5)
N11 C21 C31 123.1(4)
N11 C21 C11 120.0(4)
C31 C21 C11 116.9(4)
C32 C22 C12 116.5(5)
C32 C22 C72 121.4(5)
C12 C22 C72 122.2(4)
C33 C23 C13 117.9(5)
C33 C23 C73 120.3(5)
C13 C23 C73 121.8(4)
N14 C24 C34 123.2(4)
N14 C24 C14 121.3(4)
C34 C24 C14 115.6(4)
C35 C25 C15 118.3(6)
C35 C25 C75 119.9(5)
C15 C25 C75 121.8(5)
C36 C26 C16 117.7(5)
C36 C26 C76 120.5(5)
C16 C26 C76 121.6(5)
C37 C27 C17 120.6(6)
O38 C28 C18 111.1(13)
C19 C29 O39 116.1(13)
C41 C31 C21 128.8(4)
C42 C32 C22 122.1(5)
C43 C33 C23 121.3(5)
C24 C34 C44 129.4(5)
C45 C35 C25 120.4(6)
C46 C36 C26 122.0(5)
C47 C37 C27 121.5(6)
N21 C41 C31 124.0(4)
N21 C41 C51 120.5(4)
C31 C41 C51 115.5(4)
C32 C42 C52 120.1(5)
C53 C43 C33 120.5(5)
N24 C44 C34 123.1(4)
N24 C44 C54 121.1(4)
C34 C44 C54 115.8(4)
C55 C45 C35 118.8(6)
C36 C46 C56 119.6(5)
C37 C47 C57 119.3(6)
C58 C48 O38 116.5(18)
O39 C49 C59 114.4(9)
C42 C52 C62 120.7(5)
C43 C53 C63 121.3(5)
C65 C55 C45 123.1(6)
C46 C56 C66 120.9(6)
C67 C57 C47 119.6(6)
C12 C62 C52 117.1(5)
C12 C62 C102 123.1(4)
C52 C62 C102 119.8(5)
C13 C63 C53 116.9(5)
C13 C63 C103 122.0(5)
C53 C63 C103 121.1(5)
C55 C65 C15 117.3(6)
C55 C65 C105 119.9(5)
C15 C65 C105 122.8(5)
C56 C66 C16 118.5(5)
C56 C66 C106 118.9(5)
C16 C66 C106 122.5(4)
C57 C67 C17 121.9(5)
C22 C72 C82 113.2(5)
C22 C72 C92 113.6(4)
C82 C72 C92 109.3(5)
C83 C73 C93 110.4(5)
C83 C73 C23 111.0(5)
C93 C73 C23 112.5(5)
C25 C75 C95 113.3(5)
C25 C75 C85 113.3(5)
C95 C75 C85 109.3(5)
C26 C76 C86 113.4(5)
C26 C76 C96 112.0(5)
C86 C76 C96 109.5(5)
C62 C102 C112 113.0(5)
C62 C102 C122 110.2(5)
C112 C102 C122 109.0(5)
C63 C103 C123 111.7(5)
C63 C103 C113 113.3(5)
C123 C103 C113 109.0(5)
C115 C105 C65 111.6(5)
C115 C105 C125 109.1(5)
C65 C105 C125 112.2(5)
C116 C106 C66 111.7(5)
C116 C106 C126 109.4(5)
C66 C106 C126 111.9(5)
C17 N1 N2 114.9(4)
C17 N1 Fe1 128.1(3)
N2 N1 Fe1 116.9(3)
N1 N2 Fe2 122.8(3)
C21 N11 C12 116.6(4)
C21 N11 Fe1 123.3(3)
C12 N11 Fe1 120.1(3)
C24 N14 C15 116.2(4)
C24 N14 Fe2 123.7(3)
C15 N14 Fe2 120.1(3)
C41 N21 C13 116.4(4)
C41 N21 Fe1 122.4(3)
C13 N21 Fe1 121.2(3)
C44 N24 C16 116.3(4)
C44 N24 Fe2 122.9(3)
C16 N24 Fe2 120.6(3)
N1 Fe1 N11 112.77(16)
N1 Fe1 N21 114.57(16)
N11 Fe1 N21 91.90(15)
N1 Fe1 S1 102.64(12)
N11 Fe1 S1 115.51(12)
N21 Fe1 S1 119.92(12)
N14 Fe2 N24 91.79(15)
N14 Fe2 N2 111.88(19)
N24 Fe2 N2 112.33(19)
N14 Fe2 S1 120.70(12)
N24 Fe2 S1 124.96(12)
N2 Fe2 S1 96.07(14)
Fe1 S1 Fe2 101.50(6)
C28 O38 C48 122.3(14)
C29 O39 C49 120.3(10)

loop_
_geom_bond_atom_site_label_1
_geom_bond_atom_site_label_2
_geom_bond_distance
C11 C21 1.518(7)
C12 C62 1.393(7)
C12 C22 1.405(7)
C12 N11 1.456(6)
C13 C63 1.408(7)
C13 C23 1.418(7)
C13 N21 1.444(6)
C14 C24 1.524(7)
C15 C65 1.388(7)
C15 C25 1.402(7)
C15 N14 1.462(6)
C16 C66 1.397(7)
C16 C26 1.412(7)
C16 N24 1.437(6)
C17 C67 1.394(7)
C17 C27 1.395(7)
C17 N1 1.412(6)
C18 C28 1.48(2)
C19 C29 1.36(2)
C21 N11 1.343(6)
C21 C31 1.397(7)
C22 C32 1.397(7)
C22 C72 1.498(7)
C23 C33 1.384(7)
C23 C73 1.528(7)
C24 N14 1.335(6)
C24 C34 1.387(7)
C25 C35 1.394(7)
C25 C75 1.518(8)
C26 C36 1.388(7)
C26 C76 1.515(7)
C27 C37 1.387(8)
C28 O38 1.340(18)
C29 O39 1.362(13)
C31 C41 1.396(7)
C32 C42 1.362(8)
C33 C43 1.379(8)
C34 C44 1.407(7)
C35 C45 1.391(9)
C36 C46 1.374(8)
C37 C47 1.347(9)
C41 N21 1.336(6)
C41 C51 1.516(7)
C42 C52 1.399(8)
C43 C53 1.377(8)
C44 N24 1.342(6)
C44 C54 1.515(6)
C45 C55 1.380(9)
C46 C56 1.384(8)
C47 C57 1.397(9)
C48 C58 1.28(3)
C48 O38 1.374(17)
C49 O39 1.387(12)
C49 C59 1.389(14)
C52 C62 1.399(7)
C53 C63 1.413(7)
C55 C65 1.372(8)
C56 C66 1.396(7)
C57 C67 1.375(8)
C62 C102 1.509(7)
C63 C103 1.499(7)
C65 C105 1.524(8)
C66 C106 1.524(7)
C72 C82 1.520(7)
C72 C92 1.530(8)
C73 C83 1.511(8)
C73 C93 1.519(8)
C75 C95 1.519(8)
C75 C85 1.537(8)
C76 C86 1.532(8)
C76 C96 1.537(8)
C102 C112 1.528(7)
C102 C122 1.538(8)
C103 C123 1.521(8)
C103 C113 1.542(8)
C105 C115 1.522(8)
C105 C125 1.550(8)
C106 C116 1.515(8)
C106 C126 1.535(8)
N1 N2 1.418(6)
N1 Fe1 1.990(4)
N2 Fe2 2.084(5)
N11 Fe1 2.013(4)
N14 Fe2 2.018(4)
N21 Fe1 2.024(4)
N24 Fe2 2.031(4)
Fe1 S1 2.1932(15)
Fe2 S1 2.2614(15)

loop_
_geom_torsion_atom_site_label_1
_geom_torsion_atom_site_label_2
_geom_torsion_atom_site_label_3
_geom_torsion_atom_site_label_4
_geom_torsion
C62 C12 C22 C32 4.1(7)
N11 C12 C22 C32 -174.4(4)
C62 C12 C22 C72 -176.7(5)
N11 C12 C22 C72 4.8(7)
C63 C13 C23 C33 -2.3(7)
N21 C13 C23 C33 175.7(5)
C63 C13 C23 C73 178.9(5)
N21 C13 C23 C73 -3.0(7)
C65 C15 C25 C35 -2.0(8)
N14 C15 C25 C35 177.7(5)
C65 C15 C25 C75 179.7(5)
N14 C15 C25 C75 -0.7(7)
C66 C16 C26 C36 2.9(7)
N24 C16 C26 C36 -177.8(4)
C66 C16 C26 C76 179.0(5)
N24 C16 C26 C76 -1.7(7)
C67 C17 C27 C37 0.3(9)
N1 C17 C27 C37 -179.9(6)
N11 C21 C31 C41 10.3(8)
C11 C21 C31 C41 -170.1(5)
C12 C22 C32 C42 -1.7(8)
C72 C22 C32 C42 179.1(5)
C13 C23 C33 C43 0.4(8)
C73 C23 C33 C43 179.2(5)
N14 C24 C34 C44 -10.8(8)
C14 C24 C34 C44 167.7(5)
C15 C25 C35 C45 1.7(9)
C75 C25 C35 C45 -179.9(6)
C16 C26 C36 C46 -3.0(8)
C76 C26 C36 C46 -179.1(5)
C17 C27 C37 C47 -1.6(11)
C21 C31 C41 N21 -9.8(8)
C21 C31 C41 C51 168.4(5)
C22 C32 C42 C52 -1.2(10)
C23 C33 C43 C53 2.2(9)
C24 C34 C44 N24 11.5(8)
C24 C34 C44 C54 -167.0(5)
C25 C35 C45 C55 -0.3(10)
C26 C36 C46 C56 1.0(9)
C27 C37 C47 C57 2.2(12)
C32 C42 C52 C62 2.0(10)
C33 C43 C53 C63 -2.9(9)
C35 C45 C55 C65 -0.9(11)
C36 C46 C56 C66 1.3(9)
C37 C47 C57 C67 -1.5(11)
C22 C12 C62 C52 -3.4(7)
N11 C12 C62 C52 175.1(4)
C22 C12 C62 C102 175.8(5)
N11 C12 C62 C102 -5.7(7)
C42 C52 C62 C12 0.3(8)
C42 C52 C62 C102 -179.0(5)
C23 C13 C63 C53 1.6(8)
N21 C13 C63 C53 -176.5(4)
C23 C13 C63 C103 -179.7(5)
N21 C13 C63 C103 2.2(7)
C43 C53 C63 C13 1.0(8)
C43 C53 C63 C103 -177.6(5)
C45 C55 C65 C15 0.6(9)
C45 C55 C65 C105 -179.1(6)
C25 C15 C65 C55 0.8(8)
N14 C15 C65 C55 -178.8(5)
C25 C15 C65 C105 -179.4(5)
N14 C15 C65 C105 1.0(8)
C46 C56 C66 C16 -1.4(8)
C46 C56 C66 C106 177.0(5)
C26 C16 C66 C56 -0.8(7)
N24 C16 C66 C56 179.9(5)
C26 C16 C66 C106 -179.0(5)
N24 C16 C66 C106 1.7(7)
C47 C57 C67 C17 0.3(10)
C27 C17 C67 C57 0.3(9)
N1 C17 C67 C57 -179.5(5)
C32 C22 C72 C82 -41.1(7)
C12 C22 C72 C82 139.8(5)
C32 C22 C72 C92 84.3(7)
C12 C22 C72 C92 -94.8(6)
C33 C23 C73 C83 62.4(7)
C13 C23 C73 C83 -118.9(6)
C33 C23 C73 C93 -61.8(7)
C13 C23 C73 C93 116.9(6)
C35 C25 C75 C95 -83.1(7)
C15 C25 C75 C95 95.2(6)
C35 C25 C75 C85 42.2(7)
C15 C25 C75 C85 -139.5(5)
C36 C26 C76 C86 -38.0(7)
C16 C26 C76 C86 146.1(5)
C36 C26 C76 C96 86.6(6)
C16 C26 C76 C96 -89.4(6)
C12 C62 C102 C112 127.2(5)
C52 C62 C102 C112 -53.6(7)
C12 C62 C102 C122 -110.5(6)
C52 C62 C102 C122 68.7(6)
C13 C63 C103 C123 116.3(6)
C53 C63 C103 C123 -65.1(7)
C13 C63 C103 C113 -120.1(6)
C53 C63 C103 C113 58.5(7)
C55 C65 C105 C115 -60.8(7)
C15 C65 C105 C115 119.5(6)
C55 C65 C105 C125 62.1(7)
C15 C65 C105 C125 -117.6(6)
C56 C66 C106 C116 67.0(7)
C16 C66 C106 C116 -114.7(6)
C56 C66 C106 C126 -55.9(7)
C16 C66 C106 C126 122.3(6)
C67 C17 N1 N2 -177.5(5)
C27 C17 N1 N2 2.7(8)
C67 C17 N1 Fe1 2.3(7)
C27 C17 N1 Fe1 -177.5(4)
C17 N1 N2 Fe2 179.4(4)
Fe1 N1 N2 Fe2 -0.4(6)
C31 C21 N11 C12 -168.3(4)
C11 C21 N11 C12 12.2(6)
C31 C21 N11 Fe1 11.9(7)
C11 C21 N11 Fe1 -167.7(4)
C62 C12 N11 C21 -88.6(5)
C22 C12 N11 C21 90.1(5)
C62 C12 N11 Fe1 91.3(5)
C22 C12 N11 Fe1 -90.1(5)
C34 C24 N14 C15 169.1(5)
C14 C24 N14 C15 -9.3(7)
C34 C24 N14 Fe2 -11.5(7)
C14 C24 N14 Fe2 170.0(4)
C65 C15 N14 C24 88.0(6)
C25 C15 N14 C24 -91.6(5)
C65 C15 N14 Fe2 -91.3(5)
C25 C15 N14 Fe2 89.0(5)
C31 C41 N21 C13 169.1(4)
C51 C41 N21 C13 -8.9(6)
C31 C41 N21 Fe1 -12.7(6)
C51 C41 N21 Fe1 169.2(3)
C63 C13 N21 C41 93.3(5)
C23 C13 N21 C41 -84.8(5)
C63 C13 N21 Fe1 -84.9(5)
C23 C13 N21 Fe1 97.0(5)
C34 C44 N24 C16 -173.7(4)
C54 C44 N24 C16 4.8(7)
C34 C44 N24 Fe2 10.1(7)
C54 C44 N24 Fe2 -171.5(4)
C66 C16 N24 C44 -84.5(6)
C26 C16 N24 C44 96.2(5)
C66 C16 N24 Fe2 91.9(5)
C26 C16 N24 Fe2 -87.4(5)
C17 N1 Fe1 N11 -54.2(4)
N2 N1 Fe1 N11 125.6(4)
C17 N1 Fe1 N21 49.2(5)
N2 N1 Fe1 N21 -131.0(4)
C17 N1 Fe1 S1 -179.2(4)
N2 N1 Fe1 S1 0.6(4)
C21 N11 Fe1 N1 93.8(4)
C12 N11 Fe1 N1 -86.1(3)
C21 N11 Fe1 N21 -23.9(4)
C12 N11 Fe1 N21 156.2(3)
C21 N11 Fe1 S1 -148.6(3)
C12 N11 Fe1 S1 31.5(4)
C41 N21 Fe1 N1 -92.0(4)
C13 N21 Fe1 N1 86.1(4)
C41 N21 Fe1 N11 24.2(4)
C13 N21 Fe1 N11 -157.7(3)
C41 N21 Fe1 S1 145.3(3)
C13 N21 Fe1 S1 -36.6(4)
C24 N14 Fe2 N24 22.9(4)
C15 N14 Fe2 N24 -157.7(4)
C24 N14 Fe2 N2 137.9(4)
C15 N14 Fe2 N2 -42.8(4)
C24 N14 Fe2 S1 -110.3(4)
C15 N14 Fe2 S1 69.0(4)
C44 N24 Fe2 N14 -22.1(4)
C16 N24 Fe2 N14 161.8(4)
C44 N24 Fe2 N2 -136.6(4)
C16 N24 Fe2 N2 47.2(4)
C44 N24 Fe2 S1 108.1(4)
C16 N24 Fe2 S1 -68.0(4)
N1 N2 Fe2 N14 126.6(4)
N1 N2 Fe2 N24 -131.8(4)
N1 N2 Fe2 S1 0.0(5)
N1 Fe1 S1 Fe2 -0.52(13)
N11 Fe1 S1 Fe2 -123.65(13)
N21 Fe1 S1 Fe2 127.86(13)
N14 Fe2 S1 Fe1 -119.59(13)
N24 Fe2 S1 Fe1 123.05(14)
N2 Fe2 S1 Fe1 0.33(18)
C18 C28 O38 C48 176.8(17)
C58 C48 O38 C28 177(2)
C19 C29 O39 C49 -177.2(15)
C59 C49 O39 C29 -179.1(13)
